data_2004662
loop_
_publ_author_name
'Sanders, T. C.'
'Hammond, G. B.'
'Golen, J. A.'
'Williard, P. G.'

_publ_section_title
;
 Diethyl (1-Hydroxy-2-butynyl)phosphonate
;
_journal_issue 3
_journal_name_full 'Acta Crystallographica Section C'
_journal_page_first 667
_journal_page_last 669
_journal_paper_doi 10.1107/S0108270195012315
_journal_volume 52
_journal_year 1996
_chemical_formula_sum 'C8 H15 O4 P'
_chemical_formula_weight 206.2
_space_group_IT_number 2
_symmetry_cell_setting triclinic
_symmetry_space_group_name_Hall '-P 1'
_symmetry_space_group_name_H-M 'P -1'
_atom_type_scat_source 'SHELXTL-Plus (Sheldrick, 1990)'
_cell_angle_alpha 115.75(2)
_cell_angle_beta 91.32(2)
_cell_angle_gamma 97.45(2)
_cell_formula_units_Z 2
_cell_length_a 7.668(2)
_cell_length_b 8.9970(10)
_cell_length_c 9.010(2)
_cell_measurement_reflns_used 25
_cell_measurement_temperature 296
_cell_measurement_theta_max 12.5
_cell_measurement_theta_min 11.0
_cell_volume 552.9(2)
_diffrn_measurement_device 'Nicolet/Siemens R3m/V'
_diffrn_measurement_method \w
_diffrn_radiation_type MoK\a
_diffrn_radiation_wavelength 0.71073
_diffrn_reflns_av_R_equivalents 0.0219
_diffrn_reflns_limit_h_max 9
_diffrn_reflns_limit_h_min -1
_diffrn_reflns_limit_k_max 9
_diffrn_reflns_limit_k_min -9
_diffrn_reflns_limit_l_max 10
_diffrn_reflns_limit_l_min -10
_diffrn_reflns_number 2329
_diffrn_reflns_theta_max 25.00
_diffrn_standards_decay_% 4.5
_diffrn_standards_interval_count 97
_diffrn_standards_number 3
_exptl_absorpt_coefficient_mu 0.232
_exptl_absorpt_correction_type none
_exptl_crystal_colour colorless
_exptl_crystal_density_diffrn 1.238
_exptl_crystal_density_meas ?
_exptl_crystal_description plate
_exptl_crystal_size_max 0.40
_exptl_crystal_size_mid 0.40
_exptl_crystal_size_min 0.18
_refine_diff_density_max 0.49
_refine_diff_density_min -0.33
_refine_ls_extinction_method none
_refine_ls_goodness_of_fit_obs 1.76
_refine_ls_hydrogen_treatment 'H atoms as riding model, with fixed isotropic U'
_refine_ls_number_parameters 118
_refine_ls_number_reflns 978
_refine_ls_R_factor_obs 0.075
_refine_ls_shift/esd_max 0.000
_refine_ls_structure_factor_coef F
_refine_ls_weighting_details 'w = 1/[\s^2^(F) + 0.0008F^2^]'
_refine_ls_weighting_scheme calc
_refine_ls_wR_factor_obs 0.089
_reflns_number_observed 978
_reflns_number_total 1870
_reflns_observed_criterion F>4\s(F)
_cod_data_source_file sz1035.cif
_cod_data_source_block sz1035a
_cod_depositor_comments
;
The following automatic conversions were performed:

'_exptl_crystal_density_meas' value 'not measured' was changed to '?'
- the value is perceived as not measured.

Automatic conversion script
Id: cif_fix_values 3008 2015-01-20 13:52:24Z robertas 

The following automatic conversions were performed:

'_refine_ls_weighting_scheme' value 'w = 1/[\s^2^(F) + 0.0008F^2^]'
was changed to 'calc'. New tag '_refine_ls_weighting_details' was
created. The value of the new tag was set to 'w = 1/[\s^2^(F) +
0.0008F^2^]'.

Automatic conversion script
Id: cif_fix_values 3143 2015-03-26 13:38:13Z robertas 
;
_cod_original_cell_volume 553.0(2)
_cod_database_code 2004662

loop_
_symmetry_equiv_pos_as_xyz
x,y,z
-x,-y,-z

loop_
_atom_site_label
_atom_site_fract_x
_atom_site_fract_y
_atom_site_fract_z
_atom_site_U_iso_or_equiv
P(1) .4651(3) .6214(2) .3010(2) .0610(10)
O(1) .5066(7) .7741(6) .2619(6) .076(3)
O(2) .3297(8) .4952(6) .1525(5) .082(3)
O(3) .6477(7) .3754(5) .2545(5) .075(2)
O(4) .4061(7) .6544(6) .4638(5) .073(2)
C(1) .6712(11) .5381(9) .2628(8) .066(4)
C(2) .8148(11) .6577(10) .3849(9) .062(4)
C(3) .9219(11) .7466(10) .4847(10) .066(4)
C(4) 1.0608(10) .8626(10) .6133(10) .090(5)
C(5) .2039(15) .3711(12) .1679(12) .133(7)
C(6) .0892(16) .2810(13) .0353(12) .150(7)
C(7) .3750(14) .8789(12) .2718(12) .111(6)
C(8) .4043(14) .9587(11) .1714(12) .112(6)
H(3A) .6310 .3846 .3509 .080
H(1A) .7000 .5255 .1553 .080
H(4A) 1.0372 .8652 .7185 .080
H(4B) 1.0640 .9725 .6203 .080
H(4C) 1.1726 .8261 .5838 .080
H(5A) .1367 .4259 .2595 .080
H(5B) .2653 .2964 .1917 .080
H(6A) .0069 .2005 .0513 .080
H(6B) .0261 .3552 .0123 .080
H(6C) .1560 .2245 -0.0561 .080
H(7A) .3731 .9605 .3842 .080
H(7B) .2607 .8110 .2359 .080
H(8A) .3162 1.0273 .1776 .080
H(8B) .5182 1.0272 .2084 .080
H(8C) .4049 .8766 .0590 .080

loop_
_geom_angle_atom_site_label_1
_geom_angle_atom_site_label_2
_geom_angle_atom_site_label_3
_geom_angle
_geom_angle_publ_flag
O(1) P(1) O(2) 103.2(3) yes
O(2) P(1) O(4) 114.2(3) yes
O(2) P(1) C(1) 105.5(3) yes
P(1) O(1) C(7) 121.1(6) yes
P(1) C(1) O(3) 110.0(5) yes
O(3) C(1) C(2) 114.8(7) yes
C(2) C(3) C(4) 179.5(10) yes
O(1) C(7) C(8) 112.2(9) yes
O(1) P(1) O(4) 116.9(3) yes
O(1) P(1) C(1) 101.2(4) yes
O(4) P(1) C(1) 114.1(4) yes
P(1) O(2) C(5) 121.7(6) yes
P(1) C(1) C(2) 110.3(5) yes
C(1) C(2) C(3) 176.2(10) yes
O(2) C(5) C(6) 114.80(10) yes

loop_
_geom_bond_atom_site_label_1
_geom_bond_atom_site_label_2
_geom_bond_distance
_geom_bond_publ_flag
P(1) O(1) 1.557(6) yes
P(1) O(4) 1.460(5) yes
O(1) C(7) 1.447(13) yes
O(3) C(1) 1.420(10) yes
C(2) C(3) 1.138(10) yes
C(5) C(6) 1.336(14) yes
P(1) O(2) 1.571(5) yes
P(1) C(1) 1.813(9) yes
O(2) C(5) 1.435(13) yes
C(1) C(2) 1.479(9) yes
C(3) C(4) 1.473(10) yes
C(7) C(8) 1.385(18) yes

loop_
_geom_torsion_atom_site_label_1
_geom_torsion_atom_site_label_2
_geom_torsion_atom_site_label_3
_geom_torsion_atom_site_label_4
_geom_torsion
_geom_torsion_publ_flag
O(2) P(1) O(1) C(7) 69.3(6) yes
C(1) P(1) O(1) C(7) 178.4(5) yes
O(4) P(1) O(2) C(5) -26.2(8) yes
O(1) P(1) C(1) O(3) -166.5(4) yes
O(1) P(1) C(1) C(2) 65.9(7) yes
O(4) P(1) C(1) O(3) 67.0(5) yes
O(4) P(1) C(1) C(2) -60.6(7) yes
P(1) O(2) C(5) C(6) 175.3(8) yes
O(3) C(1) C(2) C(3) -45.3(15) yes
O(4) P(1) O(1) C(7) -56.9(6) yes
O(1) P(1) O(2) C(5) -154.2(7) yes
C(1) P(1) O(2) C(5) 99.9(7) yes
O(2) P(1) C(1) O(3) -59.2(5) yes
O(2) P(1) C(1) C(2) 173.2(6) yes
P(1) O(1) C(7) C(8) -154.7(5) yes
P(1) C(1) C(2) C(3) 79.6(15) yes
C(1) C(2) C(3) C(4) -161(10) yes
O(2) P(1) C(1) H(1A) 56.2(3) no
P(1) O(1) C(7) H(7B) -35.6(5) no
P(1) O(2) C(5) H(5A) 55.3(6) no
C(2) C(3) C(4) H(4B) 30.(12) no
O(2) C(5) C(6) H(6A) -179.4(6) no
O(2) C(5) C(6) H(6C) 60.3(9) no
H(5A) C(5) C(6) H(6B) 62.6(4) no
H(5B) C(5) C(6) H(6A) 57.8(5) no
H(5B) C(5) C(6) H(6C) -62.6(4) no
O(1) C(7) C(8) H(8B) -60.5(6) no
H(7A) C(7) C(8) H(8A) -58.0(4) no
H(7A) C(7) C(8) H(8C) -179.4 no
H(7B) C(7) C(8) H(8B) 179.4 no
H(3A) O(3) C(1) P(1) -69.0(6) no
H(3A) O(3) C(1) C(2) 56.0(7) no
O(1) P(1) C(1) H(1A) -51.2(2) no
O(4) P(1) C(1) H(1A) -177.7(2) no
P(1) O(1) C(7) H(7A) 83.1(4) no
P(1) O(2) C(5) H(5B) -62.3(6) no
H(1A) C(1) C(2) C(3) -163.6(15) no
C(2) C(3) C(4) H(4A) 150.(11) no
C(2) C(3) C(4) H(4C) -90.(11) no
O(2) C(5) C(6) H(6B) -58.2(9) no
H(5A) C(5) C(6) H(6A) -58.6(5) no
H(5A) C(5) C(6) H(6C) -179.0 no
H(5B) C(5) C(6) H(6B) 179.0 no
O(1) C(7) C(8) H(8A) 179.5(4) no
O(1) C(7) C(8) H(8C) 58.1(7) no
H(7A) C(7) C(8) H(8B) 62.0(4) no
H(7B) C(7) C(8) H(8A) 59.4(3) no
H(7B) C(7) C(8) H(8C) -62.0(4) no
H(3A) O(3) C(1) H(1A) 175.0 no
